data_4349046
loop_
_publ_author_name
'Biewer, Christian'
'Hamacher, Claudia'
'Kaiser, Andre'
'Vogt, Nicolas'
'Sandleben, Aaron'
'Chin, Mason T.'
'Yu, Siqi'
'Vicic, David A.'
'Klein, Axel'

_publ_section_title
;
 Unsymmetrical N-Aryl-1-(pyridin-2-yl)methanimine Ligands in
 Organonickel(II) Complexes: More Than a Blend of 2,2'-Bipyridine and
 N,N-Diaryl-\a-diimines?
;
_journal_issue 24
_journal_name_full 'Inorganic chemistry'
_journal_page_first 12716
_journal_page_last 12727
_journal_paper_doi 10.1021/acs.inorgchem.6b01874
_journal_volume 55
_journal_year 2016
_chemical_formula_moiety 'C21 H21 Br N2 Ni'
_chemical_formula_sum 'C21 H21 Br N2 Ni'
_chemical_formula_weight 440.02
_chemical_name_common '[(PyMA)Ni(Mes)Br]'
_chemical_name_systematic '[(N-(Pyridin-2-yl-methylen)anilin)Nickel(mesityl)bromid]'
_space_group_crystal_system monoclinic
_space_group_IT_number 14
_space_group_name_Hall '-P 2ybc'
_space_group_name_H-M_alt 'P 1 21/c 1'
_atom_sites_solution_hydrogens geom
_audit_creation_method SHELXL-2014/7
_cell_angle_alpha 90
_cell_angle_beta 93.851(4)
_cell_angle_gamma 90
_cell_formula_units_Z 4
_cell_length_a 15.8287(7)
_cell_length_b 8.0192(2)
_cell_length_c 15.2124(6)
_cell_measurement_reflns_used 21632
_cell_measurement_temperature 293(2)
_cell_measurement_theta_max 26.777
_cell_measurement_theta_min 2.579
_cell_volume 1926.60(12)
_computing_cell_refinement 'X-AREA (STOE & Cie 2001)'
_computing_data_collection 'X-AREA (STOE & Cie 2001)'
_computing_data_reduction 'X-RED (STOE & Cie 2001)'
_computing_molecular_graphics 'DIAMOND (Brandenburg, 2006)'
_computing_publication_material 'WinGX publication routines (Farrugia, 2012)'
_computing_structure_refinement 'SHELXL-2014/7 (Sheldrick, 2014)'
_computing_structure_solution 'SIR-2011 (Burla et al., 2012)'
_diffrn_ambient_temperature 293(2)
_diffrn_measured_fraction_theta_full 1.000
_diffrn_measured_fraction_theta_max 0.994
_diffrn_measurement_device_type 'STOE IPDS II'
_diffrn_measurement_method '\w and \f scans'
_diffrn_radiation_type MoK\a
_diffrn_radiation_wavelength 0.71073
_diffrn_reflns_av_R_equivalents 0.1108
_diffrn_reflns_av_unetI/netI 0.0523
_diffrn_reflns_Laue_measured_fraction_full 1.000
_diffrn_reflns_Laue_measured_fraction_max 0.994
_diffrn_reflns_limit_h_max 19
_diffrn_reflns_limit_h_min -20
_diffrn_reflns_limit_k_max 9
_diffrn_reflns_limit_k_min -10
_diffrn_reflns_limit_l_max 19
_diffrn_reflns_limit_l_min -19
_diffrn_reflns_number 21632
_diffrn_reflns_point_group_measured_fraction_full 1.000
_diffrn_reflns_point_group_measured_fraction_max 0.994
_diffrn_reflns_theta_full 25.242
_diffrn_reflns_theta_max 26.777
_diffrn_reflns_theta_min 2.579
_diffrn_source 'fine-focus sealed tube'
_exptl_absorpt_coefficient_mu 3.086
_exptl_absorpt_correction_T_max 0.7090
_exptl_absorpt_correction_T_min 0.3978
_exptl_absorpt_correction_type numerical
_exptl_absorpt_process_details
;
The absorption correction (X-RED; Stoe & Cie, 2001) 
was performed after optimizing the crystal shape 
using X-SHAPE (Stoe & Cie, 1999).
;
_exptl_crystal_colour 'clear red'
_exptl_crystal_density_diffrn 1.517
_exptl_crystal_density_method 'not measured'
_exptl_crystal_description prism
_exptl_crystal_F_000 896
_exptl_crystal_size_max 0.2
_exptl_crystal_size_mid 0.2
_exptl_crystal_size_min 0.1
_refine_diff_density_max 1.302
_refine_diff_density_min -1.055
_refine_diff_density_rms 0.078
_refine_ls_extinction_method none
_refine_ls_goodness_of_fit_ref 1.033
_refine_ls_hydrogen_treatment constr
_refine_ls_matrix_type full
_refine_ls_number_parameters 226
_refine_ls_number_reflns 4083
_refine_ls_number_restraints 0
_refine_ls_restrained_S_all 1.033
_refine_ls_R_factor_all 0.0568
_refine_ls_R_factor_gt 0.0441
_refine_ls_shift/su_max 0.000
_refine_ls_shift/su_mean 0.000
_refine_ls_structure_factor_coef Fsqd
_refine_ls_weighting_details 'w=1/[\s^2^(Fo^2^)+(0.0684P)^2^+1.1278P] where P=(Fo^2^+2Fc^2^)/3'
_refine_ls_weighting_scheme calc
_refine_ls_wR_factor_gt 0.1213
_refine_ls_wR_factor_ref 0.1308
_reflns_Friedel_coverage 0.000
_reflns_number_gt 3221
_reflns_number_total 4083
_reflns_threshold_expression 'I > 2\s(I)'
_cod_data_source_file ic6b01874_si_003.cif
_cod_data_source_block shelx
_cod_original_sg_symbol_H-M 'P 21/c'
_cod_database_code 4349046
_shelx_shelxl_version_number 2014/7
_shelx_space_group_comment
;
The symmetry employed for this shelxl refinement is uniquely defined
by the following loop, which should always be used as a source of
symmetry information in preference to the above space-group names.
They are only intended as comments.
;

loop_
_space_group_symop_operation_xyz
'x, y, z'
'-x, y+1/2, -z+1/2'
'-x, -y, -z'
'x, -y-1/2, z-1/2'

loop_
_atom_site_label
_atom_site_type_symbol
_atom_site_fract_x
_atom_site_fract_y
_atom_site_fract_z
_atom_site_U_iso_or_equiv
_atom_site_adp_type
_atom_site_occupancy
_atom_site_site_symmetry_order
_atom_site_calc_flag
_atom_site_refinement_flags_posn
_atom_site_refinement_flags_adp
Br2 Br 0.40665(3) -0.07194(7) 0.22884(3) 0.07677(19) Uani 1 1 d . .
Ni1 Ni 0.32674(3) -0.11765(6) 0.34692(3) 0.04504(15) Uani 1 1 d . .
N1 N 0.38800(17) 0.0414(4) 0.42923(18) 0.0487(6) Uani 1 1 d . .
N2 N 0.27378(17) -0.1792(4) 0.45167(17) 0.0492(6) Uani 1 1 d . .
C1 C 0.3009(3) -0.1023(5) 0.5219(2) 0.0596(9) Uani 1 1 d . .
H1 H 0.2822 -0.1301 0.5767 0.071 Uiso 1 1 calc R U
C2 C 0.3622(2) 0.0300(5) 0.5122(2) 0.0532(8) Uani 1 1 d . .
C3 C 0.3931(3) 0.1345(6) 0.5786(3) 0.0697(11) Uani 1 1 d . .
H3 H 0.3737 0.1254 0.6348 0.084 Uiso 1 1 calc R U
C4 C 0.4527(3) 0.2520(6) 0.5613(3) 0.0709(11) Uani 1 1 d . .
H4 H 0.4752 0.3214 0.6059 0.085 Uiso 1 1 calc R U
C5 C 0.4786(3) 0.2658(5) 0.4776(3) 0.0634(10) Uani 1 1 d . .
H5 H 0.5181 0.3462 0.4640 0.076 Uiso 1 1 calc R U
C6 C 0.4448(2) 0.1572(5) 0.4132(3) 0.0561(8) Uani 1 1 d . .
H6 H 0.4627 0.1662 0.3564 0.067 Uiso 1 1 calc R U
C11 C 0.2169(2) -0.3180(5) 0.4611(2) 0.0512(8) Uani 1 1 d . .
C12 C 0.2449(3) -0.4595(6) 0.5051(3) 0.0679(10) Uani 1 1 d . .
H12 H 0.2988 -0.4629 0.5335 0.081 Uiso 1 1 calc R U
C13 C 0.1924(4) -0.5957(7) 0.5067(4) 0.0847(14) Uani 1 1 d . .
H13 H 0.2113 -0.6926 0.5352 0.102 Uiso 1 1 calc R U
C14 C 0.1113(3) -0.5895(7) 0.4661(4) 0.0886(15) Uani 1 1 d . .
H14 H 0.0761 -0.6824 0.4661 0.106 Uiso 1 1 calc R U
C15 C 0.0839(3) -0.4449(7) 0.4261(3) 0.0769(13) Uani 1 1 d . .
H15 H 0.0288 -0.4384 0.4008 0.092 Uiso 1 1 calc R U
C16 C 0.1363(2) -0.3093(6) 0.4225(2) 0.0609(9) Uani 1 1 d . .
H16 H 0.1173 -0.2123 0.3941 0.073 Uiso 1 1 calc R U
C31 C 0.2536(2) -0.2501(4) 0.27296(19) 0.0439(7) Uani 1 1 d . .
C32 C 0.2634(2) -0.4219(4) 0.2644(2) 0.0481(7) Uani 1 1 d . .
C33 C 0.2011(2) -0.5136(5) 0.2174(3) 0.0567(8) Uani 1 1 d . .
H33 H 0.2076 -0.6285 0.2130 0.068 Uiso 1 1 calc R U
C34 C 0.1298(3) -0.4393(5) 0.1771(3) 0.0633(10) Uani 1 1 d . .
C35 C 0.1227(2) -0.2679(5) 0.1836(3) 0.0612(9) Uani 1 1 d . .
H35 H 0.0762 -0.2150 0.1553 0.073 Uiso 1 1 calc R U
C36 C 0.1824(2) -0.1732(4) 0.2309(2) 0.0524(8) Uani 1 1 d . .
C37 C 0.3402(3) -0.5095(6) 0.3058(3) 0.0691(11) Uani 1 1 d . .
H37A H 0.3770 -0.4295 0.3357 0.104 Uiso 1 1 calc R U
H37B H 0.3228 -0.5907 0.3474 0.104 Uiso 1 1 calc R U
H37C H 0.3697 -0.5642 0.2609 0.104 Uiso 1 1 calc R U
C38 C 0.0626(4) -0.5391(8) 0.1267(5) 0.109(2) Uani 1 1 d . .
H38A H 0.0185 -0.4659 0.1037 0.164 Uiso 1 1 calc R U
H38B H 0.0869 -0.5959 0.0789 0.164 Uiso 1 1 calc R U
H38C H 0.0394 -0.6194 0.1652 0.164 Uiso 1 1 calc R U
C39 C 0.1705(3) 0.0122(5) 0.2390(3) 0.0763(12) Uani 1 1 d . .
H39A H 0.2175 0.0588 0.2739 0.114 Uiso 1 1 calc R U
H39B H 0.1673 0.0618 0.1815 0.114 Uiso 1 1 calc R U
H39C H 0.1190 0.0343 0.2670 0.114 Uiso 1 1 calc R U

loop_
_atom_site_aniso_label
_atom_site_aniso_U_11
_atom_site_aniso_U_22
_atom_site_aniso_U_33
_atom_site_aniso_U_23
_atom_site_aniso_U_13
_atom_site_aniso_U_12
Br2 0.0820(3) 0.1065(4) 0.0435(2) -0.0041(2) 0.01656(19) -0.0354(3)
Ni1 0.0506(3) 0.0513(3) 0.0333(2) 0.00006(16) 0.00242(16) -0.00446(18)
N1 0.0505(15) 0.0529(16) 0.0422(14) -0.0016(12) -0.0014(11) 0.0033(13)
N2 0.0517(15) 0.0583(17) 0.0377(13) 0.0004(12) 0.0037(11) 0.0047(13)
C1 0.064(2) 0.076(3) 0.0390(17) -0.0048(16) 0.0087(15) 0.0009(19)
C2 0.0536(18) 0.064(2) 0.0417(17) -0.0075(15) 0.0023(14) 0.0082(16)
C3 0.072(3) 0.085(3) 0.052(2) -0.020(2) 0.0007(18) 0.004(2)
C4 0.074(3) 0.066(3) 0.070(3) -0.027(2) -0.015(2) 0.010(2)
C5 0.060(2) 0.0488(19) 0.079(3) -0.0074(18) -0.0119(19) 0.0041(17)
C6 0.058(2) 0.052(2) 0.057(2) -0.0002(16) -0.0052(16) -0.0023(16)
C11 0.0531(18) 0.064(2) 0.0373(15) 0.0035(15) 0.0117(13) -0.0019(16)
C12 0.062(2) 0.081(3) 0.061(2) 0.021(2) 0.0055(18) 0.000(2)
C13 0.095(3) 0.078(3) 0.081(3) 0.027(3) 0.010(3) -0.004(3)
C14 0.083(3) 0.093(4) 0.090(4) 0.018(3) 0.010(3) -0.030(3)
C15 0.058(2) 0.101(4) 0.072(3) 0.016(3) 0.007(2) -0.018(2)
C16 0.054(2) 0.077(3) 0.053(2) 0.0107(18) 0.0091(15) 0.0014(18)
C31 0.0505(17) 0.0475(17) 0.0342(14) 0.0038(12) 0.0058(12) -0.0041(14)
C32 0.0556(18) 0.0506(18) 0.0390(16) 0.0007(13) 0.0098(14) 0.0012(14)
C33 0.070(2) 0.0417(17) 0.060(2) -0.0048(15) 0.0103(17) -0.0018(16)
C34 0.062(2) 0.060(2) 0.066(2) -0.0129(19) -0.0037(18) -0.0084(18)
C35 0.060(2) 0.064(2) 0.058(2) 0.0002(18) -0.0128(16) 0.0058(18)
C36 0.061(2) 0.0472(17) 0.0475(17) 0.0039(15) -0.0032(15) -0.0006(15)
C37 0.074(2) 0.074(3) 0.059(2) -0.003(2) 0.0029(19) 0.025(2)
C38 0.088(4) 0.096(4) 0.140(5) -0.043(4) -0.025(3) -0.019(3)
C39 0.095(3) 0.048(2) 0.083(3) 0.006(2) -0.017(2) 0.006(2)

loop_
_atom_type_symbol
_atom_type_description
_atom_type_scat_dispersion_real
_atom_type_scat_dispersion_imag
_atom_type_scat_source
C C 0.0033 0.0016 'International Tables Vol C Tables 4.2.6.8 and 6.1.1.4'
Br Br -0.2901 2.4595 'International Tables Vol C Tables 4.2.6.8 and 6.1.1.4'
N N 0.0061 0.0033 'International Tables Vol C Tables 4.2.6.8 and 6.1.1.4'
Ni Ni 0.3393 1.1124 'International Tables Vol C Tables 4.2.6.8 and 6.1.1.4'
H H 0.0000 0.0000 'International Tables Vol C Tables 4.2.6.8 and 6.1.1.4'

loop_
_geom_angle_atom_site_label_1
_geom_angle_atom_site_label_2
_geom_angle_atom_site_label_3
_geom_angle
C31 Ni1 N2 93.77(13)
C31 Ni1 N1 171.17(13)
N2 Ni1 N1 82.17(12)
C31 Ni1 Br2 88.38(9)
N2 Ni1 Br2 171.10(9)
N1 Ni1 Br2 96.84(9)
C6 N1 C2 118.0(3)
C6 N1 Ni1 129.7(2)
C2 N1 Ni1 112.2(2)
C1 N2 C11 117.6(3)
C1 N2 Ni1 115.4(3)
C11 N2 Ni1 126.3(2)
N2 C1 C2 117.0(3)
N2 C1 H1 121.5
C2 C1 H1 121.5
N1 C2 C3 121.9(4)
N1 C2 C1 112.9(3)
C3 C2 C1 125.1(4)
C4 C3 C2 119.4(4)
C4 C3 H3 120.3
C2 C3 H3 120.3
C5 C4 C3 119.2(4)
C5 C4 H4 120.4
C3 C4 H4 120.4
C4 C5 C6 118.6(4)
C4 C5 H5 120.7
C6 C5 H5 120.7
N1 C6 C5 122.8(4)
N1 C6 H6 118.6
C5 C6 H6 118.6
C16 C11 C12 120.7(4)
C16 C11 N2 119.1(3)
C12 C11 N2 120.1(3)
C11 C12 C13 119.3(4)
C11 C12 H12 120.4
C13 C12 H12 120.4
C12 C13 C14 120.4(5)
C12 C13 H13 119.8
C14 C13 H13 119.8
C15 C14 C13 119.0(5)
C15 C14 H14 120.5
C13 C14 H14 120.5
C14 C15 C16 121.0(4)
C14 C15 H15 119.5
C16 C15 H15 119.5
C11 C16 C15 119.4(4)
C11 C16 H16 120.3
C15 C16 H16 120.3
C32 C31 C36 118.9(3)
C32 C31 Ni1 123.0(2)
C36 C31 Ni1 117.8(3)
C33 C32 C31 119.5(3)
C33 C32 C37 119.6(3)
C31 C32 C37 121.0(3)
C34 C33 C32 122.0(3)
C34 C33 H33 119.0
C32 C33 H33 119.0
C33 C34 C35 117.6(3)
C33 C34 C38 121.8(4)
C35 C34 C38 120.6(4)
C36 C35 C34 122.0(4)
C36 C35 H35 119.0
C34 C35 H35 119.0
C35 C36 C31 119.9(3)
C35 C36 C39 120.2(3)
C31 C36 C39 119.9(3)
C32 C37 H37A 109.5
C32 C37 H37B 109.5
H37A C37 H37B 109.5
C32 C37 H37C 109.5
H37A C37 H37C 109.5
H37B C37 H37C 109.5
C34 C38 H38A 109.5
C34 C38 H38B 109.5
H38A C38 H38B 109.5
C34 C38 H38C 109.5
H38A C38 H38C 109.5
H38B C38 H38C 109.5
C36 C39 H39A 109.5
C36 C39 H39B 109.5
H39A C39 H39B 109.5
C36 C39 H39C 109.5
H39A C39 H39C 109.5
H39B C39 H39C 109.5

loop_
_geom_bond_atom_site_label_1
_geom_bond_atom_site_label_2
_geom_bond_distance
Br2 Ni1 2.2948(6)
Ni1 C31 1.887(3)
Ni1 N2 1.914(3)
Ni1 N1 1.993(3)
N1 C6 1.326(5)
N1 C2 1.355(4)
N2 C1 1.283(5)
N2 C11 1.445(5)
C1 C2 1.452(6)
C1 H1 0.9300
C2 C3 1.377(5)
C3 C4 1.371(7)
C3 H3 0.9300
C4 C5 1.368(6)
C4 H4 0.9300
C5 C6 1.391(5)
C5 H5 0.9300
C6 H6 0.9300
C11 C16 1.370(5)
C11 C12 1.375(6)
C12 C13 1.373(7)
C12 H12 0.9300
C13 C14 1.387(7)
C13 H13 0.9300
C14 C15 1.367(7)
C14 H14 0.9300
C15 C16 1.371(6)
C15 H15 0.9300
C16 H16 0.9300
C31 C32 1.393(5)
C31 C36 1.401(5)
C32 C33 1.388(5)
C32 C37 1.505(5)
C33 C34 1.384(6)
C33 H33 0.9300
C34 C35 1.383(6)
C34 C38 1.500(6)
C35 C36 1.377(5)
C35 H35 0.9300
C36 C39 1.505(6)
C37 H37A 0.9600
C37 H37B 0.9600
C37 H37C 0.9600
C38 H38A 0.9600
C38 H38B 0.9600
C38 H38C 0.9600
C39 H39A 0.9600
C39 H39B 0.9600
C39 H39C 0.9600

loop_
_geom_torsion_atom_site_label_1
_geom_torsion_atom_site_label_2
_geom_torsion_atom_site_label_3
_geom_torsion_atom_site_label_4
_geom_torsion
C11 N2 C1 C2 176.1(3)
Ni1 N2 C1 C2 5.2(5)
C6 N1 C2 C3 0.2(5)
Ni1 N1 C2 C3 -176.6(3)
C6 N1 C2 C1 -179.3(3)
Ni1 N1 C2 C1 3.9(4)
N2 C1 C2 N1 -6.1(5)
N2 C1 C2 C3 174.5(4)
N1 C2 C3 C4 -1.1(6)
C1 C2 C3 C4 178.3(4)
C2 C3 C4 C5 1.7(6)
C3 C4 C5 C6 -1.4(6)
C2 N1 C6 C5 0.1(5)
Ni1 N1 C6 C5 176.3(3)
C4 C5 C6 N1 0.5(6)
C1 N2 C11 C16 117.5(4)
Ni1 N2 C11 C16 -72.6(4)
C1 N2 C11 C12 -65.2(5)
Ni1 N2 C11 C12 104.6(4)
C16 C11 C12 C13 2.9(6)
N2 C11 C12 C13 -174.3(4)
C11 C12 C13 C14 -1.5(8)
C12 C13 C14 C15 -1.3(9)
C13 C14 C15 C16 2.7(8)
C12 C11 C16 C15 -1.6(6)
N2 C11 C16 C15 175.6(4)
C14 C15 C16 C11 -1.2(7)
N2 Ni1 C31 C32 -79.4(3)
Br2 Ni1 C31 C32 92.0(3)
N2 Ni1 C31 C36 95.2(3)
Br2 Ni1 C31 C36 -93.5(2)
C36 C31 C32 C33 -2.5(5)
Ni1 C31 C32 C33 172.0(3)
C36 C31 C32 C37 178.0(3)
Ni1 C31 C32 C37 -7.6(5)
C31 C32 C33 C34 1.3(6)
C37 C32 C33 C34 -179.2(4)
C32 C33 C34 C35 1.0(6)
C32 C33 C34 C38 -179.8(5)
C33 C34 C35 C36 -2.2(7)
C38 C34 C35 C36 178.7(5)
C34 C35 C36 C31 1.0(6)
C34 C35 C36 C39 -177.7(4)
C32 C31 C36 C35 1.4(5)
Ni1 C31 C36 C35 -173.3(3)
C32 C31 C36 C39 -179.9(4)
Ni1 C31 C36 C39 5.4(5)
